data_4504879
loop_
_publ_author_name
'Wei, Yongli'
'Hou, Hongwei'
'Li, Linke'
'Fan, Yaoting'
'Zhu, Yu'

_publ_section_title
;
 From Dicarboxylic Acid to Tetranuclear Metallamacrocyclic Complex and 1D
 and 2D Polymers
;
_journal_issue 4
_journal_name_full 'Crystal Growth &amp; Design'
_journal_page_first 1405
_journal_paper_doi 10.1021/cg049596i
_journal_volume 5
_journal_year 2005
_chemical_formula_sum 'C7 H3 N O4 Pb'
_chemical_formula_weight 372.29
_chemical_name_systematic
; 
 ? 
;
_space_group_IT_number 14
_symmetry_cell_setting monoclinic
_symmetry_space_group_name_Hall '-P 2yn'
_symmetry_space_group_name_H-M 'P 1 21/n 1'
_atom_sites_solution_hydrogens geom
_atom_sites_solution_primary direct
_atom_sites_solution_secondary difmap
_audit_creation_method SHELXL
_cell_angle_alpha 90.00
_cell_angle_beta 104.91(3)
_cell_angle_gamma 90.00
_cell_formula_units_Z 4
_cell_length_a 9.834(2)
_cell_length_b 5.5508(11)
_cell_length_c 14.372(3)
_cell_measurement_reflns_used 250
_cell_measurement_temperature 291(2)
_cell_measurement_theta_max 25.1
_cell_measurement_theta_min 2
_cell_volume 758.1(3)
_computing_cell_refinement raxis
_computing_data_collection raxis
_computing_data_reduction raxis
_computing_molecular_graphics texsan
_computing_publication_material texsan
_computing_structure_refinement 'SHELXL-93 (Sheldrick, 1993)'
_computing_structure_solution 'SHELXS-86 (Sheldrick, 1990)'
_diffrn_ambient_temperature 291(2)
_diffrn_measurement_device R-axis-IV
_diffrn_measurement_method 'Osillation  frames'
_diffrn_radiation_monochromator graphite
_diffrn_radiation_source 'fine-focus sealed tube'
_diffrn_radiation_type MoK\a
_diffrn_radiation_wavelength 0.71073
_diffrn_reflns_av_R_equivalents 0.0566
_diffrn_reflns_av_sigmaI/netI 0.0576
_diffrn_reflns_limit_h_max 12
_diffrn_reflns_limit_h_min 0
_diffrn_reflns_limit_k_max 7
_diffrn_reflns_limit_k_min -7
_diffrn_reflns_limit_l_max 18
_diffrn_reflns_limit_l_min -18
_diffrn_reflns_number 2088
_diffrn_reflns_theta_max 24.99
_diffrn_reflns_theta_min 2.26
_exptl_absorpt_coefficient_mu 22.231
_exptl_crystal_colour Colorless
_exptl_crystal_density_diffrn 3.262
_exptl_crystal_description Prismatic
_exptl_crystal_F_000 664
_exptl_crystal_size_max 0.24
_exptl_crystal_size_mid 0.20
_exptl_crystal_size_min 0.20
_refine_diff_density_max 2.707
_refine_diff_density_min -3.214
_refine_diff_density_rms 0.451
_refine_ls_extinction_coef 0.0129(9)
_refine_ls_extinction_expression Fc^*^=kFc[1+0.001xFc^2^\l^3^/sin(2\q)]^-1/4^
_refine_ls_extinction_method SHELXL
_refine_ls_goodness_of_fit_all 1.114
_refine_ls_goodness_of_fit_obs 1.130
_refine_ls_matrix_type full
_refine_ls_number_parameters 119
_refine_ls_number_reflns 1238
_refine_ls_number_restraints 0
_refine_ls_restrained_S_all 1.114
_refine_ls_restrained_S_obs 1.130
_refine_ls_R_factor_all 0.0511
_refine_ls_R_factor_obs 0.0454
_refine_ls_shift/esd_max 0.000
_refine_ls_shift/esd_mean 0.000
_refine_ls_structure_factor_coef Fsqd
_refine_ls_weighting_details 'w=1/[\s^2^(Fo^2^)+(0.0656P)^2^+0.0000P] where P=(Fo^2^+2Fc^2^)/3'
_refine_ls_weighting_scheme calc
_refine_ls_wR_factor_all 0.1028
_refine_ls_wR_factor_obs 0.1003
_reflns_number_observed 1152
_reflns_number_total 1238
_reflns_observed_criterion >2sigma(I)
_cod_data_source_file cg049596isi20041130_101357.cif
_cod_data_source_block p21n
_cod_depositor_comments
;
The following automatic conversions were performed:

'_symmetry_cell_setting' value 'MONOCLINIC' changed to 'monoclinic'
according to /home/saulius/struct/CIF-dictionaries/cif_core.dic
dictionary named 'cif_core.dic' version 2.4.1 from 2010-06-29.

Automatic conversion script
Id: cif_fix_values 1715 2011-07-08 13:25:40Z adriana 

The following automatic conversions were performed:

'_refine_ls_weighting_scheme' value 'calc
w=1/[\s^2^(Fo^2^)+(0.0656P)^2^+0.0000P] where P=(Fo^2^+2Fc^2^)/3' was
changed to 'calc'. New tag '_refine_ls_weighting_details' was
created. The value of the new tag was set to
'w=1/[\s^2^(Fo^2^)+(0.0656P)^2^+0.0000P] where P=(Fo^2^+2Fc^2^)/3'.

Automatic conversion script
Id: cif_fix_values 3143 2015-03-26 13:38:13Z robertas 
;
_cod_original_sg_symbol_H-M P2(1)/N
_cod_database_code 4504879

loop_
_symmetry_equiv_pos_as_xyz
'x, y, z'
'-x+1/2, y+1/2, -z+1/2'
'-x, -y, -z'
'x-1/2, -y-1/2, z-1/2'

loop_
_atom_site_aniso_label
_atom_site_aniso_U_11
_atom_site_aniso_U_22
_atom_site_aniso_U_33
_atom_site_aniso_U_23
_atom_site_aniso_U_13
_atom_site_aniso_U_12
Pb1 0.0115(4) 0.0258(3) 0.0263(3) -0.00098(12) 0.0055(2) 0.00053(13)
O1 0.016(5) 0.051(4) 0.048(5) -0.026(4) 0.003(4) -0.007(3)
O2 0.009(4) 0.033(3) 0.038(4) 0.002(3) 0.006(3) 0.001(3)
O3 0.037(6) 0.036(4) 0.047(5) 0.015(3) 0.012(4) 0.004(4)
O4 0.012(4) 0.037(4) 0.043(4) 0.006(3) 0.007(3) 0.007(3)
C1 0.013(6) 0.034(5) 0.026(5) 0.002(4) 0.007(5) 0.005(4)
C2 0.013(6) 0.027(4) 0.028(5) 0.001(4) 0.005(4) 0.001(4)
C3 0.010(6) 0.044(5) 0.034(5) 0.007(4) 0.006(5) 0.003(4)
C4 0.016(7) 0.048(6) 0.033(6) 0.001(4) 0.012(5) -0.009(5)
C5 0.034(8) 0.027(5) 0.029(6) 0.001(4) 0.004(6) -0.002(4)
C6 0.009(6) 0.030(4) 0.017(4) 0.002(4) 0.002(4) -0.004(4)
C7 0.021(7) 0.027(5) 0.026(5) 0.000(3) 0.010(5) 0.001(4)
N1 0.004(5) 0.032(4) 0.020(4) 0.000(3) 0.005(3) 0.001(3)

loop_
_atom_site_label
_atom_site_type_symbol
_atom_site_fract_x
_atom_site_fract_y
_atom_site_fract_z
_atom_site_U_iso_or_equiv
_atom_site_thermal_displace_type
_atom_site_occupancy
_atom_site_calc_flag
_atom_site_refinement_flags
Pb1 Pb 0.11559(4) -1.73262(7) 0.11857(3) 0.0211(3) Uani 1 d .
O1 O -0.0594(9) -1.4904(11) 0.2031(6) 0.039(2) Uani 1 d .
O2 O 0.3266(8) -1.9582(10) 0.2376(5) 0.026(2) Uani 1 d .
O3 O 0.2349(10) -1.0391(11) 0.0011(5) 0.040(2) Uani 1 d .
O4 O 0.1160(8) -1.3534(12) 0.0389(5) 0.031(2) Uani 1 d .
C1 C 0.4538(11) -1.8948(17) 0.2421(7) 0.024(2) Uani 1 d .
C2 C 0.4742(11) -1.6835(16) 0.1808(7) 0.023(2) Uani 1 d .
C3 C 0.6069(11) -1.6045(18) 0.1777(7) 0.030(2) Uani 1 d .
H3A H 0.6872(11) -1.6877(18) 0.2101(7) 0.035 Uiso 1 calc R
C4 C 0.6166(11) -1.3975(21) 0.1250(6) 0.031(3) Uani 1 d .
H4A H 0.7037(11) -1.3430(21) 0.1197(6) 0.037 Uiso 1 calc R
C5 C 0.4956(14) -1.2749(15) 0.0809(7) 0.031(3) Uani 1 d .
H5A H 0.5007(14) -1.1301(15) 0.0495(7) 0.037 Uiso 1 calc R
C6 C 0.3665(10) -1.3683(15) 0.0837(6) 0.019(2) Uani 1 d .
C7 C 0.2299(13) -1.2419(14) 0.0367(7) 0.024(3) Uani 1 d .
N1 N 0.3562(8) -1.5705(12) 0.1321(5) 0.018(2) Uani 1 d .

loop_
_atom_type_symbol
_atom_type_description
_atom_type_scat_dispersion_real
_atom_type_scat_dispersion_imag
_atom_type_scat_source
C C 0.0033 0.0016 'International Tables Vol C Tables 4.2.6.8 and 6.1.1.4'
H H 0.0000 0.0000 'International Tables Vol C Tables 4.2.6.8 and 6.1.1.4'
N N 0.0061 0.0033 'International Tables Vol C Tables 4.2.6.8 and 6.1.1.4'
O O 0.0106 0.0060 'International Tables Vol C Tables 4.2.6.8 and 6.1.1.4'
Pb Pb -3.3944 10.1111 'International Tables Vol C Tables 4.2.6.8 and 6.1.1.4'

loop_
_geom_angle_atom_site_label_1
_geom_angle_atom_site_label_2
_geom_angle_atom_site_label_3
_geom_angle
_geom_angle_site_symmetry_1
_geom_angle_site_symmetry_3
O4 Pb1 N1 66.5(2) . .
O4 Pb1 O2 80.4(2) . 2
N1 Pb1 O2 73.0(2) . 2
O4 Pb1 O2 128.9(2) . .
N1 Pb1 O2 63.2(2) . .
O2 Pb1 O2 77.33(14) 2 .
O4 Pb1 O1 81.8(2) . .
N1 Pb1 O1 119.1(2) . .
O2 Pb1 O1 50.6(2) 2 .
O2 Pb1 O1 115.4(2) . .
C1 O1 Pb1 88.4(7) 2 .
C1 O2 Pb1 96.5(5) . 2_545
C1 O2 Pb1 119.7(6) . .
Pb1 O2 Pb1 142.6(3) 2_545 .
C7 O4 Pb1 122.8(6) . .
O1 C1 O2 123.8(9) 2_545 .
O1 C1 C2 118.9(10) 2_545 .
O2 C1 C2 117.2(8) . .
N1 C2 C3 121.9(8) . .
N1 C2 C1 116.0(9) . .
C3 C2 C1 122.1(9) . .
C2 C3 C4 118.3(9) . .
C5 C4 C3 119.1(10) . .
C4 C5 C6 119.6(9) . .
N1 C6 C5 121.5(9) . .
N1 C6 C7 116.3(8) . .
C5 C6 C7 122.1(8) . .
O3 C7 O4 124.9(11) . .
O3 C7 C6 118.6(11) . .
O4 C7 C6 116.4(7) . .
C6 N1 C2 119.4(8) . .
C6 N1 Pb1 117.4(6) . .
C2 N1 Pb1 123.1(6) . .

loop_
_geom_bond_atom_site_label_1
_geom_bond_atom_site_label_2
_geom_bond_distance
_geom_bond_site_symmetry_2
Pb1 O4 2.397(6) .
Pb1 N1 2.492(8) .
Pb1 O2 2.512(6) 2
Pb1 O2 2.641(6) .
Pb1 O1 2.705(8) .
O1 C1 1.249(12) 2
O2 C1 1.285(13) .
O2 Pb1 2.512(6) 2_545
O3 C7 1.243(10) .
O4 C7 1.288(13) .
C1 O1 1.249(12) 2_545
C1 C2 1.512(13) .
C2 N1 1.346(12) .
C2 C3 1.387(14) .
C3 C4 1.393(14) .
C4 C5 1.38(2) .
C5 C6 1.38(2) .
C6 N1 1.338(11) .
C6 C7 1.512(14) .

loop_
_geom_torsion_atom_site_label_1
_geom_torsion_atom_site_label_2
_geom_torsion_atom_site_label_3
_geom_torsion_atom_site_label_4
_geom_torsion
_geom_torsion_site_symmetry_1
_geom_torsion_site_symmetry_4
O4 Pb1 O1 C1 -79.6(6) . 2
N1 Pb1 O1 C1 -22.3(7) . 2
O2 Pb1 O1 C1 4.7(5) 2 2
O2 Pb1 O1 C1 49.8(6) . 2
O4 Pb1 O2 C1 -16.3(8) . .
N1 Pb1 O2 C1 -5.4(7) . .
O2 Pb1 O2 C1 -82.6(6) 2 .
O1 Pb1 O2 C1 -116.7(7) . .
O4 Pb1 O2 Pb1 147.5(4) . 2_545
N1 Pb1 O2 Pb1 158.4(5) . 2_545
O2 Pb1 O2 Pb1 81.2(5) 2 2_545
O1 Pb1 O2 Pb1 47.1(5) . 2_545
N1 Pb1 O4 C7 0.9(7) . .
O2 Pb1 O4 C7 76.4(7) 2 .
O2 Pb1 O4 C7 11.5(8) . .
O1 Pb1 O4 C7 127.6(8) . .
Pb1 O2 C1 O1 9.2(11) 2_545 2_545
Pb1 O2 C1 O1 179.4(8) . 2_545
Pb1 O2 C1 C2 -167.5(7) 2_545 .
Pb1 O2 C1 C2 2.7(11) . .
O1 C1 C2 N1 -172.3(9) 2_545 .
O2 C1 C2 N1 4.5(13) . .
O1 C1 C2 C3 5.2(15) 2_545 .
O2 C1 C2 C3 -178.0(9) . .
N1 C2 C3 C4 2.1(15) . .
C1 C2 C3 C4 -175.3(9) . .
C2 C3 C4 C5 2.2(15) . .
C3 C4 C5 C6 -4.8(15) . .
C4 C5 C6 N1 3.1(14) . .
C4 C5 C6 C7 180.0(9) . .
Pb1 O4 C7 O3 -175.6(7) . .
Pb1 O4 C7 C6 2.7(12) . .
N1 C6 C7 O3 171.3(9) . .
C5 C6 C7 O3 -5.7(14) . .
N1 C6 C7 O4 -7.1(13) . .
C5 C6 C7 O4 175.9(9) . .
C5 C6 N1 C2 1.2(13) . .
C7 C6 N1 C2 -175.8(8) . .
C5 C6 N1 Pb1 -175.1(7) . .
C7 C6 N1 Pb1 7.9(10) . .
C3 C2 N1 C6 -3.9(13) . .
C1 C2 N1 C6 173.6(8) . .
C3 C2 N1 Pb1 172.2(7) . .
C1 C2 N1 Pb1 -10.3(11) . .
O4 Pb1 N1 C6 -4.8(6) . .
O2 Pb1 N1 C6 -91.5(6) 2 .
O2 Pb1 N1 C6 -175.6(7) . .
O1 Pb1 N1 C6 -70.0(6) . .
O4 Pb1 N1 C2 179.0(8) . .
O2 Pb1 N1 C2 92.3(7) 2 .
O2 Pb1 N1 C2 8.2(6) . .
O1 Pb1 N1 C2 113.8(7) . .
